data_4029320
loop_
_publ_author_name
'Li, Ruoshi'
'Lammer, Aaron D.'
'Ferrence, Gregory M.'
'Lash, Timothy D.'

_publ_section_title
;
 Synthesis, Structural Characterization, Aromatic Characteristics, and
 Metalation of Neo-Confused Porphyrins, a Newly Discovered Class of
 Porphyrin Isomers.
;
_journal_issue 9
_journal_name_full 'The Journal of organic chemistry'
_journal_page_first 4078
_journal_page_last 4093
_journal_paper_doi 10.1021/jo500580e
_journal_volume 79
_journal_year 2014
_chemical_formula_moiety 'C30 H30 N4 Ni1 O2'
_chemical_formula_sum 'C30 H30 N4 Ni O2'
_chemical_formula_weight 537.29
_space_group_crystal_system triclinic
_space_group_IT_number 2
_space_group_name_Hall '-P 1'
_space_group_name_H-M_alt 'P -1'
_symmetry_cell_setting triclinic
_symmetry_Int_Tables_number 2
_symmetry_space_group_name_Hall '-P 1'
_symmetry_space_group_name_H-M 'P -1'
_atom_sites_solution_hydrogens geom
_audit_creation_date 2014-01-11T11:02:47-00:00
_audit_creation_method 'WinGX routine CIF_UPDATE'
_cell_angle_alpha 83.679(2)
_cell_angle_beta 85.737(2)
_cell_angle_gamma 82.790(2)
_cell_formula_units_Z 4
_cell_length_a 8.1062(2)
_cell_length_b 10.8971(3)
_cell_length_c 28.0896(8)
_cell_measurement_reflns_used 9880
_cell_measurement_temperature 100(2)
_cell_measurement_theta_max 31.84
_cell_measurement_theta_min 2.54
_cell_volume 2442.07(11)
_computing_cell_refinement 'APEX2 & SAINT (Bruker, 2013)'
_computing_data_collection 'APEX2 (Bruker, 2013)'
_computing_data_reduction SAINT
_computing_molecular_graphics
;
<i>Ortep-3</i> for Windows (Farrugia, 2012) and <i>Mercury CSD</i> (Macrae et
 al., 2008)
;
_computing_publication_material
;
        <i>WinGX</i> (Farrugia, 2012) and <i>publCIF</i> (Westrip, 2010)
;
_computing_structure_refinement 'SHELXL-2012 (Sheldrick, 2012)'
_computing_structure_solution 'SUPERFLIP (Palatinus & Chapuis, 2007)'
_diffrn_ambient_temperature 100(2)
_diffrn_measured_fraction_theta_full 1
_diffrn_measured_fraction_theta_max 0.946
_diffrn_measurement_details
;
3672 frames were collected.  The total exposure time was 10.20 hours.
;
_diffrn_measurement_device_type 'Bruker APEX-II CCD diffractometer'
_diffrn_measurement_method '\f and \w scans'
_diffrn_radiation_monochromator graphite
_diffrn_radiation_type MoK\a
_diffrn_radiation_wavelength 0.71073
_diffrn_reflns_av_R_equivalents 0.0542
_diffrn_reflns_av_unetI/netI 0.0432
_diffrn_reflns_Laue_measured_fraction_full 1
_diffrn_reflns_Laue_measured_fraction_max 0.946
_diffrn_reflns_limit_h_max 11
_diffrn_reflns_limit_h_min -11
_diffrn_reflns_limit_k_max 15
_diffrn_reflns_limit_k_min -16
_diffrn_reflns_limit_l_max 41
_diffrn_reflns_limit_l_min -41
_diffrn_reflns_number 96768
_diffrn_reflns_point_group_measured_fraction_full 1
_diffrn_reflns_point_group_measured_fraction_max 0.946
_diffrn_reflns_theta_full 25.242
_diffrn_reflns_theta_max 31.992
_diffrn_reflns_theta_min 0.731
_diffrn_standards_decay_% 0
_diffrn_standards_number 0
_exptl_absorpt_coefficient_mu 0.832
_exptl_absorpt_correction_T_max 0.746
_exptl_absorpt_correction_T_min 0.691
_exptl_absorpt_correction_type multi-scan
_exptl_absorpt_process_details 'Apex2 v2013.2-0 (Bruker, 2013)'
_exptl_crystal_colour red
_exptl_crystal_density_diffrn 1.461
_exptl_crystal_density_method 'not measured'
_exptl_crystal_description plate
_exptl_crystal_F_000 1128
_exptl_crystal_size_max 0.34
_exptl_crystal_size_mid 0.1
_exptl_crystal_size_min 0.04
_refine_diff_density_max 0.545
_refine_diff_density_min -0.382
_refine_diff_density_rms 0.076
_refine_ls_extinction_method none
_refine_ls_goodness_of_fit_ref 1.016
_refine_ls_hydrogen_treatment constr
_refine_ls_matrix_type full
_refine_ls_number_parameters 677
_refine_ls_number_reflns 16020
_refine_ls_number_restraints 0
_refine_ls_restrained_S_all 1.016
_refine_ls_R_factor_all 0.0781
_refine_ls_R_factor_gt 0.0407
_refine_ls_shift/su_max 0.002
_refine_ls_shift/su_mean 0
_refine_ls_structure_factor_coef Fsqd
_refine_ls_weighting_details
;
 w=1/[\s^2^(Fo^2^)+(0.0364P)^2^+1.6735P]
 where P=(Fo^2^+2Fc^2^)/3
;
_refine_ls_weighting_scheme calc
_refine_ls_wR_factor_ref 0.1008
_reflns_number_gt 10280
_reflns_number_total 16020
_reflns_threshold_expression 'I > 2\s(I)'
_cod_data_source_file jo500580e_si_007.cif
_cod_data_source_block gmf13009
_cod_depositor_comments 'Adding full bibliography for 4029318--4029321.cif.'
_cod_original_cell_volume 2442.07(12)
_cod_original_formula_sum 'C30 H30 N4 Ni1 O2'
_cod_database_code 4029320

loop_
_symmetry_equiv_pos_as_xyz
'x, y, z'
'-x, -y, -z'

loop_
_atom_site_label
_atom_site_fract_x
_atom_site_fract_y
_atom_site_fract_z
_atom_site_U_iso_or_equiv
_atom_site_adp_type
_atom_site_calc_flag
_atom_site_occupancy
_atom_site_type_symbol
Ni1 0.96141(3) 0.27990(2) 0.00894(2) 0.00805(5) Uani d 1 Ni
C21 1.0726(2) 0.21941(17) -0.04792(6) 0.0102(3) Uani d 1 C
N22 1.06803(18) 0.13330(14) 0.04731(5) 0.0100(3) Uani d 1 N
N23 0.84561(18) 0.34034(14) 0.06753(5) 0.0102(3) Uani d 1 N
N24 0.85634(18) 0.42273(14) -0.02912(5) 0.0099(3) Uani d 1 N
N1 1.06242(18) 0.27287(14) -0.09504(5) 0.0104(3) Uani d 1 N
C2 1.1594(2) 0.19789(17) -0.12773(6) 0.0113(3) Uani d 1 C
C2A 1.1783(2) 0.22760(18) -0.17975(6) 0.0140(4) Uani d 1 C
O2A 1.12765(18) 0.32313(14) -0.20333(5) 0.0207(3) Uani d 1 O
O2B 1.26457(18) 0.12957(13) -0.19949(5) 0.0197(3) Uani d 1 O
C2C 1.2930(3) 0.1452(2) -0.25099(7) 0.0249(5) Uani d 1 C
H2C1 1.1858 0.1634 -0.2658 0.037 Uiso calc 1 H
H2C2 1.353 0.0686 -0.2619 0.037 Uiso calc 1 H
H2C3 1.3595 0.2141 -0.2602 0.037 Uiso calc 1 H
C3 1.2324(2) 0.09648(17) -0.10126(6) 0.0112(3) Uani d 1 C
H3 1.3043 0.0297 -0.1133 0.013 Uiso calc 1 H
C4 1.1815(2) 0.10846(17) -0.05229(6) 0.0110(3) Uani d 1 C
C5 1.2337(2) 0.02178(17) -0.01436(6) 0.0113(3) Uani d 1 C
H5 1.3085 -0.0493 -0.0212 0.014 Uiso calc 1 H
C6 1.1807(2) 0.03580(16) 0.03226(6) 0.0102(3) Uani d 1 C
C7 1.2331(2) -0.05177(17) 0.07219(6) 0.0115(3) Uani d 1 C
C7A 1.3538(2) -0.16628(17) 0.06840(7) 0.0153(4) Uani d 1 C
H7A1 1.3693 -0.2098 0.1005 0.023 Uiso calc 1 H
H7A2 1.4609 -0.1431 0.0541 0.023 Uiso calc 1 H
H7A3 1.3102 -0.221 0.0482 0.023 Uiso calc 1 H
C8 1.1510(2) -0.00924(17) 0.11207(6) 0.0117(3) Uani d 1 C
C8A 1.1647(2) -0.06458(17) 0.16309(6) 0.0142(4) Uani d 1 C
H8A1 1.1861 -0.1562 0.1638 0.017 Uiso calc 1 H
H8A2 1.0573 -0.0441 0.1813 0.017 Uiso calc 1 H
C8B 1.3034(3) -0.0179(2) 0.18760(7) 0.0256(5) Uani d 1 C
H8B1 1.3069 -0.0566 0.2207 0.038 Uiso calc 1 H
H8B2 1.2818 0.0727 0.1876 0.038 Uiso calc 1 H
H8B3 1.4105 -0.0396 0.1702 0.038 Uiso calc 1 H
C9 1.0483(2) 0.10435(17) 0.09588(6) 0.0102(3) Uani d 1 C
C10 0.9415(2) 0.17212(17) 0.12708(6) 0.0115(3) Uani d 1 C
H10 0.9325 0.1397 0.1599 0.014 Uiso calc 1 H
C11 0.8485(2) 0.28262(17) 0.11363(6) 0.0110(3) Uani d 1 C
C12 0.7442(2) 0.35636(17) 0.14714(6) 0.0115(3) Uani d 1 C
C12A 0.7184(2) 0.31919(18) 0.19999(6) 0.0160(4) Uani d 1 C
H12A 0.7014 0.2302 0.205 0.019 Uiso calc 1 H
H12B 0.6158 0.3676 0.2124 0.019 Uiso calc 1 H
C12B 0.8634(3) 0.3394(2) 0.22892(7) 0.0236(4) Uani d 1 C
H12C 0.8386 0.3133 0.2629 0.035 Uiso calc 1 H
H12D 0.8794 0.4276 0.2249 0.035 Uiso calc 1 H
H12E 0.9652 0.29 0.2175 0.035 Uiso calc 1 H
C13 0.6802(2) 0.46085(17) 0.12095(6) 0.0112(3) Uani d 1 C
C13A 0.5677(2) 0.56986(17) 0.13707(7) 0.0151(4) Uani d 1 C
H13A 0.4561 0.569 0.126 0.023 Uiso calc 1 H
H13B 0.6118 0.6469 0.1236 0.023 Uiso calc 1 H
H13C 0.5615 0.5652 0.1722 0.023 Uiso calc 1 H
C14 0.7418(2) 0.44908(17) 0.07146(6) 0.0101(3) Uani d 1 C
C15 0.6958(2) 0.53410(17) 0.03366(6) 0.0113(3) Uani d 1 C
H15 0.6239 0.6068 0.0403 0.014 Uiso calc 1 H
C16 0.7488(2) 0.51944(16) -0.01373(6) 0.0101(3) Uani d 1 C
C17 0.6936(2) 0.60798(17) -0.05346(6) 0.0114(3) Uani d 1 C
C17A 0.5745(2) 0.72369(17) -0.04858(7) 0.0149(4) Uani d 1 C
H17A 0.5597 0.7695 -0.0803 0.022 Uiso calc 1 H
H17B 0.6193 0.7761 -0.0277 0.022 Uiso calc 1 H
H17C 0.4668 0.701 -0.0346 0.022 Uiso calc 1 H
C18 0.7698(2) 0.56542(17) -0.09397(6) 0.0111(3) Uani d 1 C
C18A 0.7545(2) 0.62354(18) -0.14446(6) 0.0146(4) Uani d 1 C
H18A 0.6368 0.6497 -0.15 0.022 Uiso calc 1 H
H18B 0.8002 0.5629 -0.1667 0.022 Uiso calc 1 H
H18C 0.8164 0.696 -0.1497 0.022 Uiso calc 1 H
C19 0.8716(2) 0.45047(17) -0.07881(6) 0.0104(3) Uani d 1 C
C20 0.9680(2) 0.38138(17) -0.10964(6) 0.0118(3) Uani d 1 C
H20 0.9702 0.4094 -0.1429 0.014 Uiso calc 1 H
Ni2 0.03432(3) 0.21860(2) 0.49406(2) 0.00764(5) Uani d 1 Ni
C71 -0.0669(2) 0.28538(17) 0.55103(6) 0.0100(3) Uani d 1 C
N72 -0.07896(18) 0.36111(14) 0.45517(5) 0.0093(3) Uani d 1 N
N73 0.14062(18) 0.15219(14) 0.43571(5) 0.0094(3) Uani d 1 N
N74 0.14529(18) 0.07957(14) 0.53275(5) 0.0092(3) Uani d 1 N
N51 -0.05109(18) 0.23589(14) 0.59845(5) 0.0101(3) Uani d 1 N
C52 -0.1405(2) 0.31545(17) 0.63093(6) 0.0114(3) Uani d 1 C
C52A -0.1553(2) 0.28780(18) 0.68299(6) 0.0135(4) Uani d 1 C
O52A -0.11018(19) 0.19141(14) 0.70676(5) 0.0213(3) Uani d 1 O
O52B -0.23320(17) 0.38906(13) 0.70268(5) 0.0174(3) Uani d 1 O
C52C -0.2630(3) 0.3734(2) 0.75410(7) 0.0226(4) Uani d 1 C
H52A -0.3343 0.3072 0.763 0.034 Uiso calc 1 H
H52B -0.3183 0.4513 0.7652 0.034 Uiso calc 1 H
H52C -0.1566 0.3509 0.7691 0.034 Uiso calc 1 H
C53 -0.2134(2) 0.41610(17) 0.60418(6) 0.0114(3) Uani d 1 C
H53 -0.2803 0.4855 0.616 0.014 Uiso calc 1 H
C54 -0.1712(2) 0.39860(17) 0.55490(6) 0.0108(3) Uani d 1 C
C55 -0.2291(2) 0.48219(17) 0.51684(6) 0.0113(3) Uani d 1 C
H55 -0.3005 0.555 0.5236 0.014 Uiso calc 1 H
C56 -0.1861(2) 0.46221(16) 0.47019(6) 0.0100(3) Uani d 1 C
C57 -0.2448(2) 0.54573(16) 0.42978(6) 0.0103(3) Uani d 1 C
C57A -0.3600(2) 0.66297(17) 0.43327(7) 0.0144(4) Uani d 1 C
H57A -0.3712 0.7077 0.4012 0.022 Uiso calc 1 H
H57B -0.3149 0.7153 0.4541 0.022 Uiso calc 1 H
H57C -0.4696 0.6428 0.4468 0.022 Uiso calc 1 H
C58 -0.1726(2) 0.49734(17) 0.38975(6) 0.0106(3) Uani d 1 C
C58A -0.1942(2) 0.54923(17) 0.33839(6) 0.0137(3) Uani d 1 C
H58A -0.0976 0.5153 0.3181 0.016 Uiso calc 1 H
H58B -0.1954 0.6407 0.3358 0.016 Uiso calc 1 H
C58B -0.3548(2) 0.5184(2) 0.31927(7) 0.0212(4) Uani d 1 C
H58C -0.3626 0.5542 0.2858 0.032 Uiso calc 1 H
H58D -0.4511 0.5534 0.3387 0.032 Uiso calc 1 H
H58E -0.3533 0.4279 0.321 0.032 Uiso calc 1 H
C59 -0.0708(2) 0.38360(17) 0.40613(6) 0.0104(3) Uani d 1 C
C60 0.0262(2) 0.30989(17) 0.37483(6) 0.0118(3) Uani d 1 C
H60 0.0241 0.3359 0.3414 0.014 Uiso calc 1 H
C61 0.1245(2) 0.20227(17) 0.38880(6) 0.0102(3) Uani d 1 C
C62 0.2220(2) 0.12473(17) 0.35542(6) 0.0118(3) Uani d 1 C
C62A 0.2289(2) 0.15186(19) 0.30186(6) 0.0177(4) Uani d 1 C
H62A 0.1143 0.1775 0.2916 0.021 Uiso calc 1 H
H62B 0.272 0.0745 0.2873 0.021 Uiso calc 1 H
C62B 0.3377(3) 0.2533(2) 0.28262(8) 0.0303(5) Uani d 1 C
H62C 0.3364 0.2661 0.2476 0.045 Uiso calc 1 H
H62D 0.4522 0.2279 0.2918 0.045 Uiso calc 1 H
H62E 0.2943 0.3309 0.2961 0.045 Uiso calc 1 H
C63 0.2982(2) 0.02588(17) 0.38248(6) 0.0113(3) Uani d 1 C
C63A 0.4105(2) -0.08374(17) 0.36700(7) 0.0139(4) Uani d 1 C
H63A 0.4128 -0.0824 0.332 0.021 Uiso calc 1 H
H63B 0.3692 -0.1604 0.3821 0.021 Uiso calc 1 H
H63C 0.5233 -0.0804 0.3768 0.021 Uiso calc 1 H
C64 0.2474(2) 0.04405(16) 0.43224(6) 0.0099(3) Uani d 1 C
C65 0.3009(2) -0.03633(17) 0.47050(6) 0.0108(3) Uani d 1 C
H65 0.3753 -0.1081 0.4642 0.013 Uiso calc 1 H
C66 0.2522(2) -0.01849(17) 0.51806(6) 0.0099(3) Uani d 1 C
C67 0.3104(2) -0.10453(17) 0.55821(6) 0.0112(3) Uani d 1 C
C67A 0.4293(2) -0.21980(17) 0.55370(7) 0.0142(4) Uani d 1 C
H67A 0.4488 -0.2626 0.5857 0.021 Uiso calc 1 H
H67B 0.535 -0.1975 0.538 0.021 Uiso calc 1 H
H67C 0.382 -0.2749 0.5344 0.021 Uiso calc 1 H
C68 0.2354(2) -0.05907(17) 0.59835(6) 0.0113(3) Uani d 1 C
C68A 0.2511(2) -0.11096(18) 0.64969(6) 0.0152(4) Uani d 1 C
H68A 0.3048 -0.1969 0.651 0.023 Uiso calc 1 H
H68B 0.1401 -0.1092 0.6662 0.023 Uiso calc 1 H
H68C 0.3187 -0.0607 0.6654 0.023 Uiso calc 1 H
C69 0.1333(2) 0.05536(17) 0.58258(6) 0.0105(3) Uani d 1 C
C70 0.0417(2) 0.12745(17) 0.61338(6) 0.0108(3) Uani d 1 C
H70 0.0421 0.1014 0.6468 0.013 Uiso calc 1 H

loop_
_atom_site_aniso_label
_atom_site_aniso_U_11
_atom_site_aniso_U_22
_atom_site_aniso_U_33
_atom_site_aniso_U_12
_atom_site_aniso_U_13
_atom_site_aniso_U_23
Ni1 0.00769(10) 0.00705(11) 0.00923(11) -0.00042(8) -0.00129(8) -0.00011(8)
C21 0.0099(8) 0.0097(8) 0.0116(8) -0.0029(7) -0.0023(6) 0.0000(6)
N22 0.0096(7) 0.0086(7) 0.0117(7) -0.0010(6) -0.0012(5) -0.0007(5)
N23 0.0094(7) 0.0101(7) 0.0113(7) -0.0012(6) -0.0017(5) -0.0003(5)
N24 0.0095(7) 0.0097(7) 0.0107(7) -0.0021(6) -0.0008(5) -0.0012(5)
N1 0.0100(7) 0.0109(7) 0.0100(7) -0.0011(6) -0.0002(5) -0.0001(6)
C2 0.0104(8) 0.0119(8) 0.0117(8) -0.0007(7) 0.0001(6) -0.0023(6)
C2A 0.0107(8) 0.0175(9) 0.0138(8) -0.0020(7) 0.0005(6) -0.0023(7)
O2A 0.0277(8) 0.0189(7) 0.0134(6) 0.0022(6) -0.0012(6) 0.0014(5)
O2B 0.0229(7) 0.0218(8) 0.0116(6) 0.0058(6) 0.0029(5) -0.0021(5)
C2C 0.0282(11) 0.0328(12) 0.0109(8) 0.0063(9) 0.0022(8) -0.0042(8)
C3 0.0104(8) 0.0111(8) 0.0122(8) -0.0016(7) 0.0002(6) -0.0024(6)
C4 0.0088(8) 0.0108(8) 0.0134(8) -0.0012(7) -0.0003(6) -0.0020(7)
C5 0.0098(8) 0.0087(8) 0.0152(8) 0.0006(7) -0.0016(6) -0.0011(7)
C6 0.0084(8) 0.0080(8) 0.0143(8) -0.0009(7) -0.0018(6) -0.0008(6)
C7 0.0107(8) 0.0089(8) 0.0150(8) -0.0016(7) -0.0045(6) 0.0008(7)
C7A 0.0156(9) 0.0114(9) 0.0179(9) 0.0030(7) -0.0032(7) -0.0007(7)
C8 0.0126(8) 0.0092(8) 0.0133(8) -0.0013(7) -0.0027(6) 0.0005(6)
C8A 0.0174(9) 0.0117(9) 0.0124(8) 0.0011(7) -0.0028(7) 0.0014(7)
C8B 0.0298(11) 0.0301(12) 0.0181(9) -0.0068(9) -0.0097(8) 0.0011(8)
C9 0.0099(8) 0.0094(8) 0.0116(8) -0.0014(6) -0.0033(6) 0.0003(6)
C10 0.0121(8) 0.0124(8) 0.0098(7) -0.0012(7) -0.0008(6) 0.0003(6)
C11 0.0090(8) 0.0118(8) 0.0123(8) -0.0017(7) -0.0008(6) -0.0009(6)
C12 0.0097(8) 0.0118(8) 0.0123(8) 0.0001(6) 0.0003(6) -0.0010(6)
C12A 0.0166(9) 0.0168(9) 0.0122(8) 0.0019(7) 0.0037(7) 0.0011(7)
C12B 0.0254(11) 0.0317(12) 0.0123(8) 0.0006(9) -0.0010(8) -0.0001(8)
C13 0.0103(8) 0.0128(9) 0.0107(7) -0.0017(7) 0.0005(6) -0.0020(6)
C13A 0.0126(8) 0.0136(9) 0.0182(9) 0.0014(7) 0.0018(7) -0.0031(7)
C14 0.0075(7) 0.0105(8) 0.0129(8) -0.0022(6) -0.0003(6) -0.0023(6)
C15 0.0099(8) 0.0102(8) 0.0136(8) -0.0001(7) -0.0011(6) -0.0008(7)
C16 0.0088(8) 0.0077(8) 0.0138(8) -0.0012(6) -0.0022(6) 0.0007(6)
C17 0.0099(8) 0.0095(8) 0.0151(8) -0.0022(7) -0.0034(6) 0.0008(7)
C17A 0.0149(9) 0.0126(9) 0.0161(8) 0.0015(7) -0.0025(7) 0.0014(7)
C18 0.0100(8) 0.0099(8) 0.0134(8) -0.0027(7) -0.0028(6) 0.0018(6)
C18A 0.0158(9) 0.0150(9) 0.0125(8) -0.0019(7) -0.0024(7) 0.0018(7)
C19 0.0084(8) 0.0106(9) 0.0124(8) -0.0023(7) -0.0018(6) -0.0002(6)
C20 0.0121(8) 0.0115(9) 0.0117(8) -0.0019(7) -0.0034(6) 0.0023(6)
Ni2 0.00739(10) 0.00679(11) 0.00844(10) -0.00022(8) -0.00090(8) 0.00016(8)
C71 0.0093(8) 0.0108(8) 0.0097(7) -0.0022(7) -0.0013(6) 0.0020(6)
N72 0.0091(7) 0.0085(7) 0.0102(6) -0.0008(6) -0.0009(5) -0.0003(5)
N73 0.0082(7) 0.0093(7) 0.0103(7) -0.0002(6) -0.0005(5) 0.0004(5)
N74 0.0081(7) 0.0085(7) 0.0104(7) 0.0002(6) -0.0010(5) 0.0002(5)
N51 0.0107(7) 0.0103(7) 0.0094(6) -0.0017(6) -0.0002(5) -0.0009(5)
C52 0.0104(8) 0.0117(9) 0.0122(8) -0.0015(7) 0.0008(6) -0.0028(6)
C52A 0.0113(8) 0.0166(9) 0.0129(8) -0.0021(7) -0.0005(6) -0.0023(7)
O52A 0.0287(8) 0.0193(7) 0.0131(6) 0.0044(6) 0.0005(6) 0.0021(5)
O52B 0.0201(7) 0.0195(7) 0.0108(6) 0.0034(6) 0.0013(5) -0.0022(5)
C52C 0.0259(11) 0.0285(12) 0.0115(8) 0.0036(9) 0.0015(8) -0.0034(8)
C53 0.0106(8) 0.0117(8) 0.0123(8) -0.0025(7) -0.0001(6) -0.0025(6)
C54 0.0099(8) 0.0117(9) 0.0112(8) -0.0022(7) -0.0001(6) -0.0017(6)
C55 0.0098(8) 0.0094(8) 0.0145(8) -0.0002(7) -0.0006(6) -0.0016(7)
C56 0.0082(8) 0.0093(8) 0.0122(8) -0.0011(7) -0.0015(6) 0.0003(6)
C57 0.0101(8) 0.0083(8) 0.0122(8) 0.0003(7) -0.0026(6) 0.0005(6)
C57A 0.0134(9) 0.0113(9) 0.0172(9) 0.0028(7) -0.0022(7) -0.0006(7)
C58 0.0092(8) 0.0101(8) 0.0120(8) 0.0000(6) -0.0026(6) 0.0010(6)
C58A 0.0146(8) 0.0120(9) 0.0131(8) 0.0017(7) -0.0022(7) 0.0023(7)
C58B 0.0175(9) 0.0301(12) 0.0165(9) -0.0041(8) -0.0069(7) 0.0008(8)
C59 0.0099(8) 0.0103(8) 0.0111(8) -0.0019(7) -0.0009(6) -0.0003(6)
C60 0.0119(8) 0.0142(9) 0.0088(7) -0.0006(7) -0.0010(6) -0.0004(6)
C61 0.0095(8) 0.0106(8) 0.0103(7) -0.0007(6) -0.0012(6) -0.0004(6)
C62 0.0119(8) 0.0127(9) 0.0102(7) -0.0007(7) 0.0015(6) -0.0015(6)
C62A 0.0206(10) 0.0198(10) 0.0107(8) 0.0046(8) 0.0016(7) -0.0020(7)
C62B 0.0251(11) 0.0434(14) 0.0187(10) -0.0046(10) 0.0022(8) 0.0111(9)
C63 0.0097(8) 0.0119(8) 0.0121(8) -0.0014(7) 0.0005(6) -0.0013(6)
C63A 0.0127(8) 0.0122(9) 0.0158(8) 0.0019(7) 0.0009(7) -0.0026(7)
C64 0.0090(8) 0.0099(8) 0.0112(8) -0.0024(7) -0.0008(6) -0.0004(6)
C65 0.0090(8) 0.0089(8) 0.0140(8) 0.0001(7) -0.0014(6) -0.0005(6)
C66 0.0087(8) 0.0092(8) 0.0121(8) -0.0022(7) -0.0020(6) 0.0004(6)
C67 0.0104(8) 0.0092(8) 0.0135(8) -0.0012(7) -0.0022(6) 0.0018(6)
C67A 0.0139(8) 0.0106(9) 0.0173(9) 0.0016(7) -0.0030(7) -0.0002(7)
C68 0.0111(8) 0.0107(9) 0.0121(8) -0.0024(7) -0.0026(6) 0.0015(6)
C68A 0.0178(9) 0.0132(9) 0.0140(8) -0.0018(7) -0.0045(7) 0.0041(7)
C69 0.0113(8) 0.0098(8) 0.0104(7) -0.0026(7) -0.0026(6) 0.0016(6)
C70 0.0108(8) 0.0107(8) 0.0104(7) -0.0006(7) -0.0019(6) 0.0015(6)

loop_
_atom_type_symbol
_atom_type_description
_atom_type_scat_dispersion_real
_atom_type_scat_dispersion_imag
_atom_type_scat_source
C C 0.0033 0.0016 'International Tables Vol C Tables 4.2.6.8 and 6.1.1.4'
H H 0 0 'International Tables Vol C Tables 4.2.6.8 and 6.1.1.4'
N N 0.0061 0.0033 'International Tables Vol C Tables 4.2.6.8 and 6.1.1.4'
O O 0.0106 0.006 'International Tables Vol C Tables 4.2.6.8 and 6.1.1.4'
Ni Ni 0.3393 1.1124 'International Tables Vol C Tables 4.2.6.8 and 6.1.1.4'

loop_
_geom_angle_atom_site_label_1
_geom_angle_atom_site_label_2
_geom_angle_atom_site_label_3
_geom_angle
C21 Ni1 N24 90.10(7)
C21 Ni1 N22 89.53(7)
N24 Ni1 N22 179.47(6)
C21 Ni1 N23 179.32(7)
N24 Ni1 N23 90.21(6)
N22 Ni1 N23 90.16(6)
N1 C21 C4 103.38(15)
N1 C21 Ni1 128.11(14)
C4 C21 Ni1 128.49(13)
C9 N22 C6 103.65(14)
C9 N22 Ni1 127.30(13)
C6 N22 Ni1 129.06(12)
C14 N23 C11 104.44(14)
C14 N23 Ni1 127.69(12)
C11 N23 Ni1 127.87(13)
C16 N24 C19 104.02(15)
C16 N24 Ni1 128.11(12)
C19 N24 Ni1 127.87(13)
C20 N1 C21 125.64(16)
C20 N1 C2 122.71(15)
C21 N1 C2 111.62(15)
C3 C2 N1 106.94(15)
C3 C2 C2A 127.25(17)
N1 C2 C2A 125.79(17)
O2A C2A O2B 122.85(17)
O2A C2A C2 127.94(18)
O2B C2A C2 109.21(16)
C2A O2B C2C 115.58(16)
O2B C2C H2C1 109.5
O2B C2C H2C2 109.5
H2C1 C2C H2C2 109.5
O2B C2C H2C3 109.5
H2C1 C2C H2C3 109.5
H2C2 C2C H2C3 109.5
C2 C3 C4 107.57(16)
C2 C3 H3 126.2
C4 C3 H3 126.2
C5 C4 C21 125.65(16)
C5 C4 C3 123.87(17)
C21 C4 C3 110.48(16)
C6 C5 C4 122.21(17)
C6 C5 H5 118.9
C4 C5 H5 118.9
C5 C6 N22 124.99(16)
C5 C6 C7 123.47(17)
N22 C6 C7 111.53(15)
C8 C7 C6 106.50(16)
C8 C7 C7A 128.45(17)
C6 C7 C7A 125.06(16)
C7 C7A H7A1 109.5
C7 C7A H7A2 109.5
H7A1 C7A H7A2 109.5
C7 C7A H7A3 109.5
H7A1 C7A H7A3 109.5
H7A2 C7A H7A3 109.5
C7 C8 C9 106.19(16)
C7 C8 C8A 127.82(17)
C9 C8 C8A 125.97(16)
C8 C8A C8B 112.78(15)
C8 C8A H8A1 109
C8B C8A H8A1 109
C8 C8A H8A2 109
C8B C8A H8A2 109
H8A1 C8A H8A2 107.8
C8A C8B H8B1 109.5
C8A C8B H8B2 109.5
H8B1 C8B H8B2 109.5
C8A C8B H8B3 109.5
H8B1 C8B H8B3 109.5
H8B2 C8B H8B3 109.5
N22 C9 C10 125.44(17)
N22 C9 C8 112.11(16)
C10 C9 C8 122.44(16)
C11 C10 C9 124.24(17)
C11 C10 H10 117.9
C9 C10 H10 117.9
C10 C11 N23 124.82(17)
C10 C11 C12 123.73(16)
N23 C11 C12 111.42(16)
C13 C12 C11 106.22(15)
C13 C12 C12A 128.90(17)
C11 C12 C12A 124.89(17)
C12 C12A C12B 113.74(15)
C12 C12A H12A 108.8
C12B C12A H12A 108.8
C12 C12A H12B 108.8
C12B C12A H12B 108.8
H12A C12A H12B 107.7
C12A C12B H12C 109.5
C12A C12B H12D 109.5
H12C C12B H12D 109.5
C12A C12B H12E 109.5
H12C C12B H12E 109.5
H12D C12B H12E 109.5
C12 C13 C14 106.52(16)
C12 C13 C13A 129.19(16)
C14 C13 C13A 124.29(16)
C13 C13A H13A 109.5
C13 C13A H13B 109.5
H13A C13A H13B 109.5
C13 C13A H13C 109.5
H13A C13A H13C 109.5
H13B C13A H13C 109.5
C15 C14 N23 124.87(16)
C15 C14 C13 123.70(17)
N23 C14 C13 111.38(15)
C14 C15 C16 123.42(17)
C14 C15 H15 118.3
C16 C15 H15 118.3
N24 C16 C15 125.62(16)
N24 C16 C17 111.71(15)
C15 C16 C17 122.66(17)
C18 C17 C16 106.85(16)
C18 C17 C17A 128.35(17)
C16 C17 C17A 124.80(16)
C17 C17A H17A 109.5
C17 C17A H17B 109.5
H17A C17A H17B 109.5
C17 C17A H17C 109.5
H17A C17A H17C 109.5
H17B C17A H17C 109.5
C17 C18 C19 106.13(15)
C17 C18 C18A 127.71(17)
C19 C18 C18A 126.16(17)
C18 C18A H18A 109.5
C18 C18A H18B 109.5
H18A C18A H18B 109.5
C18 C18A H18C 109.5
H18A C18A H18C 109.5
H18B C18A H18C 109.5
C20 C19 N24 125.51(17)
C20 C19 C18 123.22(17)
N24 C19 C18 111.27(16)
C19 C20 N1 122.77(17)
C19 C20 H20 118.6
N1 C20 H20 118.6
C71 Ni2 N74 90.03(7)
C71 Ni2 N73 179.06(7)
N74 Ni2 N73 90.13(6)
C71 Ni2 N72 89.47(7)
N74 Ni2 N72 179.46(6)
N73 Ni2 N72 90.37(6)
N51 C71 C54 103.53(15)
N51 C71 Ni2 128.19(14)
C54 C71 Ni2 128.26(13)
C59 N72 C56 103.60(14)
C59 N72 Ni2 127.30(13)
C56 N72 Ni2 129.10(11)
C61 N73 C64 104.24(14)
C61 N73 Ni2 127.89(13)
C64 N73 Ni2 127.87(12)
C66 N74 C69 103.79(14)
C66 N74 Ni2 128.57(12)
C69 N74 Ni2 127.64(12)
C70 N51 C71 125.64(16)
C70 N51 C52 122.75(15)
C71 N51 C52 111.58(15)
C53 C52 N51 107.14(15)
C53 C52 C52A 127.63(17)
N51 C52 C52A 125.17(17)
O52A C52A O52B 122.73(17)
O52A C52A C52 128.19(18)
O52B C52A C52 109.07(16)
C52A O52B C52C 115.19(15)
O52B C52C H52A 109.5
O52B C52C H52B 109.5
H52A C52C H52B 109.5
O52B C52C H52C 109.5
H52A C52C H52C 109.5
H52B C52C H52C 109.5
C52 C53 C54 107.42(16)
C52 C53 H53 126.3
C54 C53 H53 126.3
C55 C54 C71 126.15(16)
C55 C54 C53 123.52(17)
C71 C54 C53 110.33(16)
C56 C55 C54 121.83(17)
C56 C55 H55 119.1
C54 C55 H55 119.1
C55 C56 N72 125.10(16)
C55 C56 C57 123.54(17)
N72 C56 C57 111.35(15)
C58 C57 C56 106.60(16)
C58 C57 C57A 128.35(17)
C56 C57 C57A 125.03(16)
C57 C57A H57A 109.5
C57 C57A H57B 109.5
H57A C57A H57B 109.5
C57 C57A H57C 109.5
H57A C57A H57C 109.5
H57B C57A H57C 109.5
C57 C58 C59 106.27(15)
C57 C58 C58A 127.42(17)
C59 C58 C58A 126.30(16)
C58 C58A C58B 112.80(15)
C58 C58A H58A 109
C58B C58A H58A 109
C58 C58A H58B 109
C58B C58A H58B 109
H58A C58A H58B 107.8
C58A C58B H58C 109.5
C58A C58B H58D 109.5
H58C C58B H58D 109.5
C58A C58B H58E 109.5
H58C C58B H58E 109.5
H58D C58B H58E 109.5
N72 C59 C60 125.18(17)
N72 C59 C58 112.17(16)
C60 C59 C58 122.63(16)
C61 C60 C59 124.48(17)
C61 C60 H60 117.8
C59 C60 H60 117.8
C60 C61 N73 124.75(16)
C60 C61 C62 123.67(16)
N73 C61 C62 111.56(16)
C63 C62 C61 106.35(15)
C63 C62 C62A 128.80(17)
C61 C62 C62A 124.83(17)
C62 C62A C62B 113.89(17)
C62 C62A H62A 108.8
C62B C62A H62A 108.8
C62 C62A H62B 108.8
C62B C62A H62B 108.8
H62A C62A H62B 107.7
C62A C62B H62C 109.5
C62A C62B H62D 109.5
H62C C62B H62D 109.5
C62A C62B H62E 109.5
H62C C62B H62E 109.5
H62D C62B H62E 109.5
C62 C63 C64 106.39(16)
C62 C63 C63A 129.41(16)
C64 C63 C63A 124.19(16)
C63 C63A H63A 109.5
C63 C63A H63B 109.5
H63A C63A H63B 109.5
C63 C63A H63C 109.5
H63A C63A H63C 109.5
H63B C63A H63C 109.5
C65 C64 N73 124.82(16)
C65 C64 C63 123.72(17)
N73 C64 C63 111.46(15)
C64 C65 C66 123.54(17)
C64 C65 H65 118.2
C66 C65 H65 118.2
N74 C66 C65 125.07(16)
N74 C66 C67 112.11(15)
C65 C66 C67 122.82(17)
C68 C67 C66 106.39(16)
C68 C67 C67A 128.93(17)
C66 C67 C67A 124.68(16)
C67 C67A H67A 109.5
C67 C67A H67B 109.5
H67A C67A H67B 109.5
C67 C67A H67C 109.5
H67A C67A H67C 109.5
H67B C67A H67C 109.5
C67 C68 C69 106.43(15)
C67 C68 C68A 128.90(18)
C69 C68 C68A 124.66(16)
C68 C68A H68A 109.5
C68 C68A H68B 109.5
H68A C68A H68B 109.5
C68 C68A H68C 109.5
H68A C68A H68C 109.5
H68B C68A H68C 109.5
C70 C69 N74 125.85(17)
C70 C69 C68 122.87(16)
N74 C69 C68 111.27(16)
C69 C70 N51 122.63(16)
C69 C70 H70 118.7
N51 C70 H70 118.7

loop_
_geom_bond_atom_site_label_1
_geom_bond_atom_site_label_2
_geom_bond_distance
Ni1 C21 1.9147(18)
Ni1 N24 1.9305(15)
Ni1 N22 1.9681(15)
Ni1 N23 1.9692(15)
C21 N1 1.390(2)
C21 C4 1.416(3)
N22 C9 1.368(2)
N22 C6 1.393(2)
N23 C14 1.374(2)
N23 C11 1.376(2)
N24 C16 1.368(2)
N24 C19 1.395(2)
N1 C20 1.366(2)
N1 C2 1.423(2)
C2 C3 1.358(3)
C2 C2A 1.462(2)
C2A O2A 1.213(2)
C2A O2B 1.350(2)
O2B C2C 1.442(2)
C2C H2C1 0.98
C2C H2C2 0.98
C2C H2C3 0.98
C3 C4 1.422(2)
C3 H3 0.95
C4 C5 1.397(2)
C5 C6 1.366(2)
C5 H5 0.95
C6 C7 1.443(2)
C7 C8 1.356(3)
C7 C7A 1.494(3)
C7A H7A1 0.98
C7A H7A2 0.98
C7A H7A3 0.98
C8 C9 1.451(3)
C8 C8A 1.499(2)
C8A C8B 1.528(3)
C8A H8A1 0.99
C8A H8A2 0.99
C8B H8B1 0.98
C8B H8B2 0.98
C8B H8B3 0.98
C9 C10 1.390(3)
C10 C11 1.370(3)
C10 H10 0.95
C11 C12 1.457(2)
C12 C13 1.353(3)
C12 C12A 1.501(2)
C12A C12B 1.528(3)
C12A H12A 0.99
C12A H12B 0.99
C12B H12C 0.98
C12B H12D 0.98
C12B H12E 0.98
C13 C14 1.456(2)
C13 C13A 1.494(3)
C13A H13A 0.98
C13A H13B 0.98
C13A H13C 0.98
C14 C15 1.371(2)
C15 C16 1.388(2)
C15 H15 0.95
C16 C17 1.451(2)
C17 C18 1.353(3)
C17 C17A 1.501(3)
C17A H17A 0.98
C17A H17B 0.98
C17A H17C 0.98
C18 C19 1.451(3)
C18 C18A 1.495(2)
C18A H18A 0.98
C18A H18B 0.98
C18A H18C 0.98
C19 C20 1.350(3)
C20 H20 0.95
Ni2 C71 1.9170(18)
Ni2 N74 1.9304(15)
Ni2 N73 1.9613(15)
Ni2 N72 1.9660(15)
C71 N51 1.390(2)
C71 C54 1.415(3)
N72 C59 1.371(2)
N72 C56 1.398(2)
N73 C61 1.379(2)
N73 C64 1.380(2)
N74 C66 1.369(2)
N74 C69 1.394(2)
N51 C70 1.361(2)
N51 C52 1.424(2)
C52 C53 1.356(3)
C52 C52A 1.459(2)
C52A O52A 1.212(2)
C52A O52B 1.353(2)
O52B C52C 1.442(2)
C52C H52A 0.98
C52C H52B 0.98
C52C H52C 0.98
C53 C54 1.429(2)
C53 H53 0.95
C54 C55 1.395(2)
C55 C56 1.365(2)
C55 H55 0.95
C56 C57 1.445(2)
C57 C58 1.356(2)
C57 C57A 1.493(3)
C57A H57A 0.98
C57A H57B 0.98
C57A H57C 0.98
C58 C59 1.450(3)
C58 C58A 1.505(2)
C58A C58B 1.533(3)
C58A H58A 0.99
C58A H58B 0.99
C58B H58C 0.98
C58B H58D 0.98
C58B H58E 0.98
C59 C60 1.389(3)
C60 C61 1.369(3)
C60 H60 0.95
C61 C62 1.454(2)
C62 C63 1.357(3)
C62 C62A 1.499(2)
C62A C62B 1.528(3)
C62A H62A 0.99
C62A H62B 0.99
C62B H62C 0.98
C62B H62D 0.98
C62B H62E 0.98
C63 C64 1.455(2)
C63 C63A 1.492(3)
C63A H63A 0.98
C63A H63B 0.98
C63A H63C 0.98
C64 C65 1.370(2)
C65 C66 1.392(2)
C65 H65 0.95
C66 C67 1.452(2)
C67 C68 1.353(2)
C67 C67A 1.495(3)
C67A H67A 0.98
C67A H67B 0.98
C67A H67C 0.98
C68 C69 1.452(3)
C68 C68A 1.498(2)
C68A H68A 0.98
C68A H68B 0.98
C68A H68C 0.98
C69 C70 1.351(3)
C70 H70 0.95

loop_
_geom_hbond_atom_site_label_D
_geom_hbond_atom_site_label_H
_geom_hbond_atom_site_label_A
_geom_hbond_distance_DH
_geom_hbond_distance_HA
_geom_hbond_distance_DA
_geom_hbond_angle_DHA
_geom_hbond_site_symmetry_A
C2C H2C1 O52A 0.98 2.55 3.518(3) 171.3 1_654
C20 H20 O2A 0.95 2.26 2.942(2) 127.8 .
C52C H52C O2A 0.98 2.46 3.426(3) 170 1_456
C70 H70 O52A 0.95 2.25 2.931(2) 127.6 .

loop_
_geom_torsion_atom_site_label_1
_geom_torsion_atom_site_label_2
_geom_torsion_atom_site_label_3
_geom_torsion_atom_site_label_4
_geom_torsion
C4 C21 N1 C20 178.51(15)
Ni1 C21 N1 C20 -0.1(2)
C4 C21 N1 C2 0.65(18)
Ni1 C21 N1 C2 -178.00(12)
C20 N1 C2 C3 -178.24(15)
C21 N1 C2 C3 -0.31(19)
C20 N1 C2 C2A 3.1(3)
C21 N1 C2 C2A -178.99(16)
C3 C2 C2A O2A -171.95(19)
N1 C2 C2A O2A 6.5(3)
C3 C2 C2A O2B 8.0(3)
N1 C2 C2A O2B -173.58(15)
O2A C2A O2B C2C -0.2(3)
C2 C2A O2B C2C 179.90(16)
N1 C2 C3 C4 -0.19(19)
C2A C2 C3 C4 178.47(17)
N1 C21 C4 C5 179.10(16)
Ni1 C21 C4 C5 -2.2(3)
N1 C21 C4 C3 -0.77(18)
Ni1 C21 C4 C3 177.89(12)
C2 C3 C4 C5 -179.25(16)
C2 C3 C4 C21 0.6(2)
C21 C4 C5 C6 0.9(3)
C3 C4 C5 C6 -179.29(16)
C4 C5 C6 N22 1.9(3)
C4 C5 C6 C7 -179.66(16)
C9 N22 C6 C5 177.28(16)
Ni1 N22 C6 C5 -3.2(2)
C9 N22 C6 C7 -1.36(18)
Ni1 N22 C6 C7 178.19(11)
C5 C6 C7 C8 -177.93(16)
N22 C6 C7 C8 0.73(19)
C5 C6 C7 C7A 1.7(3)
N22 C6 C7 C7A -179.68(15)
C6 C7 C8 C9 0.20(19)
C7A C7 C8 C9 -179.36(17)
C6 C7 C8 C8A -178.28(16)
C7A C7 C8 C8A 2.1(3)
C7 C8 C8A C8B 88.0(2)
C9 C8 C8A C8B -90.2(2)
C6 N22 C9 C10 -177.34(16)
Ni1 N22 C9 C10 3.1(2)
C6 N22 C9 C8 1.50(18)
Ni1 N22 C9 C8 -178.07(11)
C7 C8 C9 N22 -1.1(2)
C8A C8 C9 N22 177.41(16)
C7 C8 C9 C10 177.77(16)
C8A C8 C9 C10 -3.7(3)
N22 C9 C10 C11 -4.4(3)
C8 C9 C10 C11 176.84(17)
C9 C10 C11 N23 1.2(3)
C9 C10 C11 C12 -176.36(17)
C14 N23 C11 C10 -177.69(16)
Ni1 N23 C11 C10 3.1(3)
C14 N23 C11 C12 0.13(18)
Ni1 N23 C11 C12 -179.08(11)
C10 C11 C12 C13 176.76(17)
N23 C11 C12 C13 -1.1(2)
C10 C11 C12 C12A -2.9(3)
N23 C11 C12 C12A 179.25(16)
C13 C12 C12A C12B -101.4(2)
C11 C12 C12A C12B 78.1(2)
C11 C12 C13 C14 1.51(19)
C12A C12 C13 C14 -178.85(17)
C11 C12 C13 C13A -178.70(17)
C12A C12 C13 C13A 0.9(3)
C11 N23 C14 C15 -176.74(16)
Ni1 N23 C14 C15 2.5(2)
C11 N23 C14 C13 0.84(18)
Ni1 N23 C14 C13 -179.95(11)
C12 C13 C14 C15 176.07(16)
C13A C13 C14 C15 -3.7(3)
C12 C13 C14 N23 -1.6(2)
C13A C13 C14 N23 178.65(15)
N23 C14 C15 C16 0.5(3)
C13 C14 C15 C16 -176.84(16)
C19 N24 C16 C15 -179.41(16)
Ni1 N24 C16 C15 1.1(2)
C19 N24 C16 C17 0.77(18)
Ni1 N24 C16 C17 -178.71(11)
C14 C15 C16 N24 -2.3(3)
C14 C15 C16 C17 177.48(16)
N24 C16 C17 C18 -0.6(2)
C15 C16 C17 C18 179.61(16)
N24 C16 C17 C17A 179.61(15)
C15 C16 C17 C17A -0.2(3)
C16 C17 C18 C19 0.09(18)
C17A C17 C18 C19 179.92(16)
C16 C17 C18 C18A -179.83(16)
C17A C17 C18 C18A 0.0(3)
C16 N24 C19 C20 179.05(16)
Ni1 N24 C19 C20 -1.5(2)
C16 N24 C19 C18 -0.71(18)
Ni1 N24 C19 C18 178.78(11)
C17 C18 C19 C20 -179.38(16)
C18A C18 C19 C20 0.5(3)
C17 C18 C19 N24 0.39(19)
C18A C18 C19 N24 -179.69(15)
N24 C19 C20 N1 0.7(3)
C18 C19 C20 N1 -179.54(16)
C21 N1 C20 C19 0.1(3)
C2 N1 C20 C19 177.72(16)
C54 C71 N51 C70 -178.45(16)
Ni2 C71 N51 C70 -0.2(2)
C54 C71 N51 C52 -0.61(18)
Ni2 C71 N51 C52 177.64(12)
C70 N51 C52 C53 177.85(15)
C71 N51 C52 C53 -0.06(19)
C70 N51 C52 C52A -5.0(3)
C71 N51 C52 C52A 177.05(16)
C53 C52 C52A O52A 168.88(19)
N51 C52 C52A O52A -7.6(3)
C53 C52 C52A O52B -10.1(3)
N51 C52 C52A O52B 173.43(15)
O52A C52A O52B C52C -1.6(3)
C52 C52A O52B C52C 177.45(15)
N51 C52 C53 C54 0.71(19)
C52A C52 C53 C54 -176.30(17)
N51 C71 C54 C55 -177.92(16)
Ni2 C71 C54 C55 3.8(3)
N51 C71 C54 C53 1.05(18)
Ni2 C71 C54 C53 -177.20(12)
C52 C53 C54 C55 177.87(16)
C52 C53 C54 C71 -1.1(2)
C71 C54 C55 C56 -1.1(3)
C53 C54 C55 C56 -179.95(16)
C54 C55 C56 N72 -1.8(3)
C54 C55 C56 C57 179.32(16)
C59 N72 C56 C55 -178.27(16)
Ni2 N72 C56 C55 2.0(2)
C59 N72 C56 C57 0.70(18)
Ni2 N72 C56 C57 -179.00(11)
C55 C56 C57 C58 178.29(16)
N72 C56 C57 C58 -0.70(19)
C55 C56 C57 C57A -0.6(3)
N72 C56 C57 C57A -179.60(15)
C56 C57 C58 C59 0.38(18)
C57A C57 C58 C59 179.24(17)
C56 C57 C58 C58A 179.70(16)
C57A C57 C58 C58A -1.4(3)
C57 C58 C58A C58B -80.5(2)
C59 C58 C58A C58B 98.7(2)
C56 N72 C59 C60 177.76(16)
Ni2 N72 C59 C60 -2.5(2)
C56 N72 C59 C58 -0.46(18)
Ni2 N72 C59 C58 179.25(11)
C57 C58 C59 N72 0.0(2)
C58A C58 C59 N72 -179.29(16)
C57 C58 C59 C60 -178.22(16)
C58A C58 C59 C60 2.4(3)
N72 C59 C60 C61 1.7(3)
C58 C59 C60 C61 179.71(17)
C59 C60 C61 N73 0.1(3)
C59 C60 C61 C62 178.46(17)
C64 N73 C61 C60 178.59(16)
Ni2 N73 C61 C60 -0.9(3)
C64 N73 C61 C62 0.05(18)
Ni2 N73 C61 C62 -179.39(11)
C60 C61 C62 C63 -178.38(17)
N73 C61 C62 C63 0.2(2)
C60 C61 C62 C62A 0.2(3)
N73 C61 C62 C62A 178.81(16)
C63 C62 C62A C62B -105.0(2)
C61 C62 C62A C62B 76.7(2)
C61 C62 C63 C64 -0.31(19)
C62A C62 C63 C64 -178.87(17)
C61 C62 C63 C63A 178.71(17)
C62A C62 C63 C63A 0.1(3)
C61 N73 C64 C65 179.23(16)
Ni2 N73 C64 C65 -1.3(2)
C61 N73 C64 C63 -0.25(18)
Ni2 N73 C64 C63 179.20(11)
C62 C63 C64 C65 -179.12(16)
C63A C63 C64 C65 1.8(3)
C62 C63 C64 N73 0.4(2)
C63A C63 C64 N73 -178.72(15)
N73 C64 C65 C66 0.5(3)
C63 C64 C65 C66 179.89(16)
C69 N74 C66 C65 178.99(16)
Ni2 N74 C66 C65 -0.5(2)
C69 N74 C66 C67 -0.72(18)
Ni2 N74 C66 C67 179.83(11)
C64 C65 C66 N74 0.4(3)
C64 C65 C66 C67 -179.88(16)
N74 C66 C67 C68 0.9(2)
C65 C66 C67 C68 -178.78(16)
N74 C66 C67 C67A -179.43(15)
C65 C66 C67 C67A 0.8(3)
C66 C67 C68 C69 -0.70(19)
C67A C67 C68 C69 179.68(17)
C66 C67 C68 C68A -179.95(17)
C67A C67 C68 C68A 0.4(3)
C66 N74 C69 C70 179.52(17)
Ni2 N74 C69 C70 -1.0(3)
C66 N74 C69 C68 0.27(18)
Ni2 N74 C69 C68 179.73(11)
C67 C68 C69 C70 -178.98(16)
C68A C68 C69 C70 0.3(3)
C67 C68 C69 N74 0.3(2)
C68A C68 C69 N74 179.59(15)
N74 C69 C70 N51 -0.5(3)
C68 C69 C70 N51 178.65(16)
C71 N51 C70 C69 1.1(3)
C52 N51 C70 C69 -176.46(16)
